data_7104724
loop_
_publ_author_name
'Fu, Wen-Fu'
'Li, Huifang-Jie'
'Wang, De-Hui'
'Zhou, Liang-Jun'
'Li, Li'
'Gan, Xin'
'Xu, Quan-Qing'
'Song, Hai-Bin'

_publ_section_title
;
 A novel Kolbe reaction pathway for a selective one- and two-electron
 reduction of azo compounds.
;
_journal_issue 37
_journal_name_full 'Chemical communications (Cambridge, England)'
_journal_page_first 5524
_journal_page_last 5526
_journal_paper_doi 10.1039/b906910k
_journal_volume 34
_journal_year 2009
_chemical_formula_sum 'C20 H18 N6'
_chemical_formula_weight 342.40
_chemical_name_systematic
;
?
;
_space_group_IT_number 14
_symmetry_cell_setting monoclinic
_symmetry_space_group_name_Hall '-P 2yn'
_symmetry_space_group_name_H-M 'P 1 21/n 1'
_atom_sites_solution_hydrogens geom
_atom_sites_solution_primary direct
_atom_sites_solution_secondary difmap
_audit_creation_method SHELXL-97
_cell_angle_alpha 90.00
_cell_angle_beta 96.298(7)
_cell_angle_gamma 90.00
_cell_formula_units_Z 2
_cell_length_a 8.017(4)
_cell_length_b 10.788(6)
_cell_length_c 10.389(6)
_cell_measurement_reflns_used 936
_cell_measurement_temperature 298(2)
_cell_measurement_theta_max 25.169
_cell_measurement_theta_min 2.731
_cell_volume 893.0(9)
_computing_cell_refinement 'Bruker SMART'
_computing_data_collection 'Bruker SMART'
_computing_data_reduction 'Bruker SAINT'
_computing_molecular_graphics 'Bruker SHELXTL'
_computing_publication_material 'Bruker SHELXTL'
_computing_structure_refinement 'SHELXL-97 (Sheldrick, 1997)'
_computing_structure_solution 'SHELXS-97 (Sheldrick, 1990)'
_diffrn_ambient_temperature 298(2)
_diffrn_measured_fraction_theta_full 0.999
_diffrn_measured_fraction_theta_max 0.999
_diffrn_measurement_device_type 'CCD area detector'
_diffrn_measurement_method 'phi and omega scans'
_diffrn_radiation_monochromator graphite
_diffrn_radiation_source 'fine-focus sealed tube'
_diffrn_radiation_type MoK\a
_diffrn_radiation_wavelength 0.71073
_diffrn_reflns_av_R_equivalents 0.0596
_diffrn_reflns_av_sigmaI/netI 0.0614
_diffrn_reflns_limit_h_max 6
_diffrn_reflns_limit_h_min -9
_diffrn_reflns_limit_k_max 12
_diffrn_reflns_limit_k_min -12
_diffrn_reflns_limit_l_max 12
_diffrn_reflns_limit_l_min -12
_diffrn_reflns_number 4487
_diffrn_reflns_theta_full 24.99
_diffrn_reflns_theta_max 24.99
_diffrn_reflns_theta_min 2.73
_exptl_absorpt_coefficient_mu 0.080
_exptl_absorpt_correction_T_max 0.9802
_exptl_absorpt_correction_T_min 0.9564
_exptl_absorpt_correction_type multi-scan
_exptl_absorpt_process_details sadabs
_exptl_crystal_density_diffrn 1.273
_exptl_crystal_density_method 'not measured'
_exptl_crystal_F_000 360
_exptl_crystal_size_max 0.56
_exptl_crystal_size_mid 0.41
_exptl_crystal_size_min 0.25
_refine_diff_density_max 0.499
_refine_diff_density_min -0.141
_refine_diff_density_rms 0.043
_refine_ls_extinction_method none
_refine_ls_goodness_of_fit_ref 1.020
_refine_ls_hydrogen_treatment constr
_refine_ls_matrix_type full
_refine_ls_number_parameters 118
_refine_ls_number_reflns 1575
_refine_ls_number_restraints 0
_refine_ls_restrained_S_all 1.020
_refine_ls_R_factor_all 0.1191
_refine_ls_R_factor_gt 0.0587
_refine_ls_shift/su_max 0.000
_refine_ls_shift/su_mean 0.000
_refine_ls_structure_factor_coef Fsqd
_refine_ls_weighting_details 'calc w=1/[\s^2^(Fo^2^)+(0.0850P)^2^+0.3788P] where P=(Fo^2^+2Fc^2^)/3'
_refine_ls_weighting_scheme calc
_refine_ls_wR_factor_gt 0.1536
_refine_ls_wR_factor_ref 0.2002
_reflns_number_gt 804
_reflns_number_total 1575
_reflns_threshold_expression >2sigma(I)
_cod_data_source_file b906910k.txt
_cod_data_source_block 061203a
_cod_depositor_comments
;
The following automatic conversions were performed:
'_symmetry_cell_setting' value 'Monoclinic' changed to 'monoclinic'
according to '/home/saulius/struct/CIF-dictionaries/cif_core.dic'
dictionary named 'cif_core.dic' version 2.4.1 from 2010-06-29.

Automatic conversion script
Id: cif_fix_enum 1527 2010-12-29 10:47:43Z saulius 
;
_cod_original_sg_symbol_H-M P2(1)/n
_cod_database_code 7104724

loop_
_symmetry_equiv_pos_as_xyz
'x, y, z'
'-x+1/2, y+1/2, -z+1/2'
'-x, -y, -z'
'x-1/2, -y-1/2, z-1/2'

loop_
_atom_site_label
_atom_site_type_symbol
_atom_site_fract_x
_atom_site_fract_y
_atom_site_fract_z
_atom_site_U_iso_or_equiv
_atom_site_adp_type
_atom_site_occupancy
_atom_site_symmetry_multiplicity
_atom_site_calc_flag
_atom_site_refinement_flags
_atom_site_disorder_assembly
_atom_site_disorder_group
N1 N 0.7711(3) 0.0732(2) 0.5700(3) 0.0556(8) Uani 1 1 d . . .
N2 N 0.6600(3) 0.2687(2) 0.5374(2) 0.0526(8) Uani 1 1 d . . .
N3 N 0.5559(3) 0.4664(2) 0.5261(3) 0.0638(9) Uani 1 1 d . . .
C1 C 0.6754(4) 0.1527(3) 0.4885(3) 0.0480(8) Uani 1 1 d . . .
C2 C 0.5642(4) 0.3470(3) 0.4647(3) 0.0531(9) Uani 1 1 d . . .
C3 C 0.4824(4) 0.3205(3) 0.3426(3) 0.0598(10) Uani 1 1 d . . .
H3 H 0.4168 0.3799 0.2962 0.072 Uiso 1 1 calc R . .
C4 C 0.5012(4) 0.2059(3) 0.2936(3) 0.0588(10) Uani 1 1 d . . .
H4 H 0.4491 0.1859 0.2118 0.071 Uiso 1 1 calc R . .
C5 C 0.5988(4) 0.1170(3) 0.3657(3) 0.0496(8) Uani 1 1 d . . .
C6 C 0.6249(4) -0.0070(3) 0.3233(4) 0.0620(10) Uani 1 1 d . . .
C7 C 0.7191(5) -0.0820(3) 0.4069(4) 0.0666(11) Uani 1 1 d . . .
H7 H 0.7363 -0.1637 0.3831 0.080 Uiso 1 1 calc R . .
C8 C 0.7914(4) -0.0403(3) 0.5283(4) 0.0578(9) Uani 1 1 d . . .
C9 C 0.5464(5) -0.0499(4) 0.1923(4) 0.0979(15) Uani 1 1 d . . .
H9A H 0.5788 -0.1341 0.1784 0.147 Uiso 1 1 calc R . .
H9B H 0.5839 0.0020 0.1262 0.147 Uiso 1 1 calc R . .
H9C H 0.4264 -0.0450 0.1889 0.147 Uiso 1 1 calc R . .
C10 C 0.8967(4) -0.1257(3) 0.6173(4) 0.0784(12) Uani 1 1 d . . .
H10A H 0.9891 -0.0804 0.6612 0.118 Uiso 1 1 calc R . .
H10B H 0.9387 -0.1917 0.5680 0.118 Uiso 1 1 calc R . .
H10C H 0.8297 -0.1597 0.6799 0.118 Uiso 1 1 calc R . .

loop_
_atom_site_aniso_label
_atom_site_aniso_U_11
_atom_site_aniso_U_22
_atom_site_aniso_U_33
_atom_site_aniso_U_23
_atom_site_aniso_U_13
_atom_site_aniso_U_12
N1 0.0535(17) 0.0480(17) 0.0652(19) 0.0003(14) 0.0060(14) 0.0016(13)
N2 0.0510(17) 0.0480(16) 0.0566(18) -0.0081(13) -0.0049(13) 0.0054(12)
N3 0.062(2) 0.0546(19) 0.070(2) -0.0084(15) -0.0113(15) 0.0131(13)
C1 0.0409(19) 0.049(2) 0.053(2) -0.0044(16) 0.0046(15) -0.0009(15)
C2 0.049(2) 0.050(2) 0.058(2) -0.0078(17) -0.0040(16) 0.0014(15)
C3 0.054(2) 0.063(2) 0.059(2) -0.0019(18) -0.0092(17) 0.0058(17)
C4 0.052(2) 0.074(2) 0.049(2) -0.0133(19) -0.0054(16) -0.0070(17)
C5 0.0407(18) 0.055(2) 0.053(2) -0.0088(16) 0.0042(16) -0.0073(15)
C6 0.054(2) 0.058(2) 0.075(3) -0.025(2) 0.0149(19) -0.0124(17)
C7 0.064(2) 0.045(2) 0.095(3) -0.011(2) 0.023(2) -0.0054(18)
C8 0.053(2) 0.048(2) 0.075(3) 0.0023(18) 0.0181(19) -0.0055(16)
C9 0.103(3) 0.090(3) 0.099(3) -0.050(3) 0.003(3) -0.006(2)
C10 0.074(3) 0.052(2) 0.112(3) 0.016(2) 0.022(2) 0.0092(19)

loop_
_atom_type_symbol
_atom_type_description
_atom_type_scat_dispersion_real
_atom_type_scat_dispersion_imag
_atom_type_scat_source
C C 0.0033 0.0016 'International Tables Vol C Tables 4.2.6.8 and 6.1.1.4'
H H 0.0000 0.0000 'International Tables Vol C Tables 4.2.6.8 and 6.1.1.4'
N N 0.0061 0.0033 'International Tables Vol C Tables 4.2.6.8 and 6.1.1.4'

loop_
_geom_angle_atom_site_label_1
_geom_angle_atom_site_label_2
_geom_angle_atom_site_label_3
_geom_angle
_geom_angle_site_symmetry_1
_geom_angle_site_symmetry_3
_geom_angle_publ_flag
C8 N1 C1 117.3(3) . . ?
C2 N2 C1 116.5(3) . . ?
N3 N3 C2 113.5(3) 3_666 . ?
N2 C1 N1 114.2(3) . . ?
N2 C1 C5 122.7(3) . . ?
N1 C1 C5 123.0(3) . . ?
N2 C2 C3 125.1(3) . . ?
N2 C2 N3 111.8(3) . . ?
C3 C2 N3 123.1(3) . . ?
C4 C3 C2 118.1(3) . . ?
C4 C3 H3 121.0 . . ?
C2 C3 H3 121.0 . . ?
C3 C4 C5 120.2(3) . . ?
C3 C4 H4 119.9 . . ?
C5 C4 H4 119.9 . . ?
C4 C5 C1 117.4(3) . . ?
C4 C5 C6 124.5(3) . . ?
C1 C5 C6 118.1(3) . . ?
C7 C6 C5 116.8(3) . . ?
C7 C6 C9 122.9(3) . . ?
C5 C6 C9 120.3(4) . . ?
C6 C7 C8 122.1(3) . . ?
C6 C7 H7 118.9 . . ?
C8 C7 H7 118.9 . . ?
N1 C8 C7 122.7(3) . . ?
N1 C8 C10 116.8(3) . . ?
C7 C8 C10 120.5(3) . . ?
C6 C9 H9A 109.5 . . ?
C6 C9 H9B 109.5 . . ?
H9A C9 H9B 109.5 . . ?
C6 C9 H9C 109.5 . . ?
H9A C9 H9C 109.5 . . ?
H9B C9 H9C 109.5 . . ?
C8 C10 H10A 109.5 . . ?
C8 C10 H10B 109.5 . . ?
H10A C10 H10B 109.5 . . ?
C8 C10 H10C 109.5 . . ?
H10A C10 H10C 109.5 . . ?
H10B C10 H10C 109.5 . . ?

loop_
_geom_bond_atom_site_label_1
_geom_bond_atom_site_label_2
_geom_bond_distance
_geom_bond_site_symmetry_2
_geom_bond_publ_flag
N1 C8 1.314(4) . ?
N1 C1 1.377(4) . ?
N2 C2 1.322(4) . ?
N2 C1 1.361(4) . ?
N3 N3 1.232(5) 3_666 ?
N3 C2 1.442(4) . ?
C1 C5 1.408(4) . ?
C2 C3 1.392(4) . ?
C3 C4 1.352(4) . ?
C3 H3 0.9300 . ?
C4 C5 1.401(4) . ?
C4 H4 0.9300 . ?
C5 C6 1.431(5) . ?
C6 C7 1.355(5) . ?
C6 C9 1.508(5) . ?
C7 C8 1.403(5) . ?
C7 H7 0.9300 . ?
C8 C10 1.498(4) . ?
C9 H9A 0.9600 . ?
C9 H9B 0.9600 . ?
C9 H9C 0.9600 . ?
C10 H10A 0.9600 . ?
C10 H10B 0.9600 . ?
C10 H10C 0.9600 . ?
